data_4308564
loop_
_publ_author_name
'J. L. Manson'
'T. Lancaster'
'L. C. Chapon'
'S. J. Blundell'
'J. A. Schlueter'
'M. L. Brooks'
'F. L. Pratt'
'C. L. Nygren'
'J. S. Qualls'

_publ_contact_author_name 'Dr Manson'
_publ_section_title
;
Cu(HCO2)2(pym) (pym = pyrimidine): Low-Dimensional Magnetic Behavior and
Long-Range Ordering in a Quantum-Spin Lattice
;
_journal_name_full 'Inorganic Chemistry'
_journal_page_first 989
_journal_page_last 995
_journal_paper_doi 10.1021/ic048723x
_journal_volume 44
_journal_year 2005
_chemical_formula_moiety Cu(HCO2)2(N2C4H4)
_chemical_formula_sum 'C6 H6 Cu N2 O4'
_chemical_formula_weight 233.67
_chemical_name_systematic
;
?
;
_space_group_IT_number 15
_symmetry_cell_setting monoclinic
_symmetry_space_group_name_Hall '-C 2yc'
_symmetry_space_group_name_H-M 'C 1 2/c 1'
_atom_sites_solution_hydrogens geom
_atom_sites_solution_primary direct
_atom_sites_solution_secondary difmap
_audit_creation_method SHELXL-97
_cell_angle_alpha 90.00
_cell_angle_beta 126.076(2)
_cell_angle_gamma 90.00
_cell_formula_units_Z 4
_cell_length_a 14.4639(8)
_cell_length_b 7.7209(4)
_cell_length_c 8.5172(5)
_cell_measurement_temperature 295(2)
_cell_volume 768.76(8)
_computing_cell_refinement 'BRUKER SMART'
_computing_data_collection 'BRUKER SMART'
_computing_data_reduction 'BRUKER SHELXTL'
_computing_molecular_graphics 'ORTEP3 for windows and ATOMS'
_computing_structure_refinement 'SHELXL-97 (Sheldrick, 1997)'
_computing_structure_solution 'SHELXS-97 (Sheldrick, 1990)'
_diffrn_ambient_temperature 295(2)
_diffrn_measured_fraction_theta_full 0.924
_diffrn_measured_fraction_theta_max 0.924
_diffrn_measurement_device_type 'BRUKER SMART CCD diffractometer'
_diffrn_measurement_method 'omega scans'
_diffrn_radiation_monochromator graphite
_diffrn_radiation_source 'fine-focus sealed tube'
_diffrn_radiation_type MoK\a
_diffrn_radiation_wavelength 0.71073
_diffrn_reflns_av_R_equivalents 0.0800
_diffrn_reflns_av_sigmaI/netI 0.0474
_diffrn_reflns_limit_h_max 18
_diffrn_reflns_limit_h_min -14
_diffrn_reflns_limit_k_max 9
_diffrn_reflns_limit_k_min -8
_diffrn_reflns_limit_l_max 9
_diffrn_reflns_limit_l_min -11
_diffrn_reflns_number 2416
_diffrn_reflns_theta_full 28.24
_diffrn_reflns_theta_max 28.24
_diffrn_reflns_theta_min 3.49
_exptl_absorpt_coefficient_mu 2.821
_exptl_absorpt_correction_type faces
_exptl_crystal_colour blue
_exptl_crystal_density_diffrn 2.019
_exptl_crystal_density_method 'not measured'
_exptl_crystal_description block
_exptl_crystal_F_000 468
_exptl_crystal_size_max 0.45
_exptl_crystal_size_mid 0.20
_exptl_crystal_size_min 0.20
_refine_diff_density_max 0.842
_refine_diff_density_min -0.767
_refine_diff_density_rms 0.108
_refine_ls_extinction_coef 0.097(5)
_refine_ls_extinction_expression Fc^*^=kFc[1+0.001xFc^2^\l^3^/sin(2\q)]^-1/4^
_refine_ls_extinction_method SHELXL
_refine_ls_goodness_of_fit_ref 0.870
_refine_ls_hydrogen_treatment mixed
_refine_ls_matrix_type full
_refine_ls_number_parameters 63
_refine_ls_number_reflns 882
_refine_ls_number_restraints 0
_refine_ls_restrained_S_all 0.870
_refine_ls_R_factor_all 0.0310
_refine_ls_R_factor_gt 0.0297
_refine_ls_shift/su_max 0.000
_refine_ls_shift/su_mean 0.000
_refine_ls_structure_factor_coef Fsqd
_refine_ls_weighting_details 'calc w=1/[\s^2^(Fo^2^)+(0.0717P)^2^+0.3214P] where P=(Fo^2^+2Fc^2^)/3'
_refine_ls_weighting_scheme calc
_refine_ls_wR_factor_gt 0.0799
_refine_ls_wR_factor_ref 0.0823
_reflns_number_gt 827
_reflns_number_total 882
_reflns_threshold_expression >2sigma(I)
_cod_data_source_file ic048723xsi20040921_024609.cif
_cod_data_source_block cuformpym
_cod_original_cell_volume 768.76(7)
_cod_database_code 4308564

loop_
_symmetry_equiv_pos_as_xyz
'x, y, z'
'-x, y, -z+1/2'
'x+1/2, y+1/2, z'
'-x+1/2, y+1/2, -z+1/2'
'-x, -y, -z'
'x, -y, z-1/2'
'-x+1/2, -y+1/2, -z'
'x+1/2, -y+1/2, z-1/2'

loop_
_atom_site_label
_atom_site_type_symbol
_atom_site_fract_x
_atom_site_fract_y
_atom_site_fract_z
_atom_site_U_iso_or_equiv
_atom_site_adp_type
_atom_site_occupancy
_atom_site_symmetry_multiplicity
_atom_site_calc_flag
_atom_site_refinement_flags
_atom_site_disorder_assembly
_atom_site_disorder_group
Cu1 Cu 0.2500 0.2500 0.0000 0.0166(2) Uani 1 2 d S . .
O1 O 0.34971(10) 0.49543(15) -0.00525(16) 0.0267(3) Uani 1 1 d . . .
O2 O 0.28653(9) 0.67717(16) -0.24977(15) 0.0269(3) Uani 1 1 d . . .
N1 N 0.39876(10) 0.10705(16) 0.14401(17) 0.0203(3) Uani 1 1 d . . .
C1 C 0.33356(14) 0.5399(2) -0.1593(2) 0.0260(4) Uani 1 1 d . . .
H1A H 0.3586 0.4646 -0.2123 0.031 Uiso 1 1 calc R . .
C2 C 0.39919(13) -0.0661(2) 0.1427(3) 0.0286(4) Uani 1 1 d . . .
H2A H 0.3300 -0.1253 0.0678 0.034 Uiso 1 1 calc R . .
C3 C 0.5000 -0.1590(3) 0.2500 0.0346(6) Uani 1 2 d S . .
H3A H 0.5000 -0.2795 0.2500 0.041 Uiso 1 2 calc SR . .
C4 C 0.5000 0.1876(3) 0.2500 0.0203(4) Uani 1 2 d S . .
H4A H 0.5000 0.3081 0.2500 0.024 Uiso 1 2 calc SR . .

loop_
_atom_site_aniso_label
_atom_site_aniso_U_11
_atom_site_aniso_U_22
_atom_site_aniso_U_33
_atom_site_aniso_U_23
_atom_site_aniso_U_13
_atom_site_aniso_U_12
Cu1 0.0137(3) 0.0189(3) 0.0145(3) -0.00156(6) 0.0068(2) 0.00114(6)
O1 0.0313(7) 0.0269(6) 0.0219(6) 0.0039(4) 0.0157(5) -0.0020(4)
O2 0.0325(6) 0.0274(7) 0.0220(6) 0.0056(4) 0.0168(5) 0.0060(5)
N1 0.0147(6) 0.0213(7) 0.0211(6) 0.0000(5) 0.0084(5) 0.0012(4)
C1 0.0318(9) 0.0256(8) 0.0252(8) 0.0030(6) 0.0193(7) 0.0041(6)
C2 0.0188(7) 0.0232(8) 0.0358(9) -0.0045(6) 0.0116(7) -0.0037(6)
C3 0.0255(12) 0.0162(10) 0.0508(15) 0.000 0.0163(11) 0.000
C4 0.0173(10) 0.0184(12) 0.0216(10) 0.000 0.0093(8) 0.000

loop_
_atom_type_symbol
_atom_type_description
_atom_type_scat_dispersion_real
_atom_type_scat_dispersion_imag
_atom_type_scat_source
C C 0.0033 0.0016 'International Tables Vol C Tables 4.2.6.8 and 6.1.1.4'
H H 0.0000 0.0000 'International Tables Vol C Tables 4.2.6.8 and 6.1.1.4'
N N 0.0061 0.0033 'International Tables Vol C Tables 4.2.6.8 and 6.1.1.4'
O O 0.0106 0.0060 'International Tables Vol C Tables 4.2.6.8 and 6.1.1.4'
Cu Cu 0.3201 1.2651 'International Tables Vol C Tables 4.2.6.8 and 6.1.1.4'

loop_
_geom_angle_atom_site_label_1
_geom_angle_atom_site_label_2
_geom_angle_atom_site_label_3
_geom_angle
_geom_angle_site_symmetry_1
_geom_angle_site_symmetry_3
_geom_angle_publ_flag
O2 Cu1 O2 180.0 6_566 4_544 ?
O2 Cu1 N1 90.69(5) 6_566 7 ?
O2 Cu1 N1 89.31(5) 4_544 7 ?
O2 Cu1 N1 89.31(5) 6_566 . ?
O2 Cu1 N1 90.69(5) 4_544 . ?
N1 Cu1 N1 180.00(6) 7 . ?
O2 Cu1 O1 90.78(4) 6_566 . ?
O2 Cu1 O1 89.22(4) 4_544 . ?
N1 Cu1 O1 89.67(4) 7 . ?
N1 Cu1 O1 90.33(4) . . ?
O2 Cu1 O1 89.22(4) 6_566 7 ?
O2 Cu1 O1 90.78(4) 4_544 7 ?
N1 Cu1 O1 90.33(4) 7 7 ?
N1 Cu1 O1 89.67(4) . 7 ?
O1 Cu1 O1 180.0 . 7 ?
C1 O1 Cu1 119.92(10) . . ?
C1 O2 Cu1 128.07(10) . 4_554 ?
C2 N1 C4 117.52(13) . . ?
C2 N1 Cu1 122.63(9) . . ?
C4 N1 Cu1 119.81(11) . . ?
O1 C1 O2 125.68(14) . . ?
N1 C2 C3 121.49(15) . . ?
C2 C3 C2 117.4(2) 2_655 . ?
N1 C4 N1 124.6(2) . 2_655 ?

loop_
_geom_bond_atom_site_label_1
_geom_bond_atom_site_label_2
_geom_bond_distance
_geom_bond_site_symmetry_2
_geom_bond_publ_flag
Cu1 O2 1.9523(10) 6_566 ?
Cu1 O2 1.9523(10) 4_544 ?
Cu1 N1 2.0601(12) 7 ?
Cu1 N1 2.0601(12) . ?
Cu1 O1 2.3976(11) . ?
Cu1 O1 2.3976(11) 7 ?
O1 C1 1.2379(19) . ?
O2 C1 1.250(2) . ?
O2 Cu1 1.9523(10) 4_554 ?
N1 C2 1.337(2) . ?
N1 C4 1.3377(16) . ?
C2 C3 1.381(2) . ?
C3 C2 1.381(2) 2_655 ?
C4 N1 1.3377(16) 2_655 ?

loop_
_geom_torsion_atom_site_label_1
_geom_torsion_atom_site_label_2
_geom_torsion_atom_site_label_3
_geom_torsion_atom_site_label_4
_geom_torsion
_geom_torsion_site_symmetry_1
_geom_torsion_site_symmetry_2
_geom_torsion_site_symmetry_3
_geom_torsion_site_symmetry_4
_geom_torsion_publ_flag
O2 Cu1 O1 C1 -163.52(12) 6_566 . . . ?
O2 Cu1 O1 C1 16.48(12) 4_544 . . . ?
N1 Cu1 O1 C1 -72.83(11) 7 . . . ?
N1 Cu1 O1 C1 107.17(11) . . . . ?
O1 Cu1 O1 C1 12(100) 7 . . . ?
O2 Cu1 N1 C2 111.16(12) 6_566 . . . ?
O2 Cu1 N1 C2 -68.84(12) 4_544 . . . ?
N1 Cu1 N1 C2 -110(64) 7 . . . ?
O1 Cu1 N1 C2 -158.06(12) . . . . ?
O1 Cu1 N1 C2 21.94(12) 7 . . . ?
O2 Cu1 N1 C4 -66.23(8) 6_566 . . . ?
O2 Cu1 N1 C4 113.77(8) 4_544 . . . ?
N1 Cu1 N1 C4 73(64) 7 . . . ?
O1 Cu1 N1 C4 24.55(8) . . . . ?
O1 Cu1 N1 C4 -155.45(8) 7 . . . ?
Cu1 O1 C1 O2 113.07(17) . . . . ?
Cu1 O2 C1 O1 -176.06(12) 4_554 . . . ?
C4 N1 C2 C3 1.5(2) . . . . ?
Cu1 N1 C2 C3 -175.98(10) . . . . ?
N1 C2 C3 C2 -0.76(10) . . . 2_655 ?
C2 N1 C4 N1 -0.73(10) . . . 2_655 ?
Cu1 N1 C4 N1 176.80(9) . . . 2_655 ?
